data_4068234
loop_
_publ_author_name
'Sivaram, Haresh'
'Jothibasu, Ramasamy'
'Huynh, Han Vinh'

_publ_section_title
;
 Gold Complexes of an Alicyclic Indazole-Derived N-Heterocyclic Carbene:
 Syntheses, Characterizations, and Ligand Disproportionation
;
_journal_issue 3
_journal_name_full Organometallics
_journal_page_first 1195
_journal_paper_doi 10.1021/om201268m
_journal_volume 31
_journal_year 2012
_chemical_formula_sum 'C11 H12 Au I3 N2'
_chemical_formula_weight 749.89
_chemical_name_systematic
; 
 ? 
;
_space_group_IT_number 14
_symmetry_cell_setting monoclinic
_symmetry_space_group_name_Hall '-P 2ybc'
_symmetry_space_group_name_H-M 'P 1 21/c 1'
_atom_sites_solution_hydrogens geom
_atom_sites_solution_primary direct
_atom_sites_solution_secondary difmap
_audit_creation_method SHELXL-97
_cell_angle_alpha 90.00
_cell_angle_beta 100.431(3)
_cell_angle_gamma 90.00
_cell_formula_units_Z 4
_cell_length_a 7.8787(7)
_cell_length_b 10.1937(9)
_cell_length_c 20.2478(16)
_cell_measurement_reflns_used 1870
_cell_measurement_temperature 223(2)
_cell_measurement_theta_max 24.93
_cell_measurement_theta_min 2.24
_cell_volume 1599.3(2)
_computing_cell_refinement 'Bruker SMART'
_computing_data_collection 'Bruker SMART'
_computing_data_reduction 'Bruker SAINT'
_computing_molecular_graphics 'Bruker SHELXTL'
_computing_publication_material 'Bruker SHELXTL'
_computing_structure_refinement 'SHELXL-97 (Sheldrick, 1997)'
_computing_structure_solution 'SHELXS-97 (Sheldrick, 1990)'
_diffrn_ambient_temperature 223(2)
_diffrn_measured_fraction_theta_full 0.999
_diffrn_measured_fraction_theta_max 0.999
_diffrn_measurement_device_type 'CCD area detector'
_diffrn_measurement_method 'phi and omega scans'
_diffrn_radiation_monochromator graphite
_diffrn_radiation_source 'fine-focus sealed tube'
_diffrn_radiation_type MoK\a
_diffrn_radiation_wavelength 0.71073
_diffrn_reflns_av_R_equivalents 0.0489
_diffrn_reflns_av_sigmaI/netI 0.0523
_diffrn_reflns_limit_h_max 9
_diffrn_reflns_limit_h_min -9
_diffrn_reflns_limit_k_max 12
_diffrn_reflns_limit_k_min -10
_diffrn_reflns_limit_l_max 24
_diffrn_reflns_limit_l_min -19
_diffrn_reflns_number 9046
_diffrn_reflns_theta_full 25.00
_diffrn_reflns_theta_max 25.00
_diffrn_reflns_theta_min 2.05
_exptl_absorpt_coefficient_mu 14.972
_exptl_absorpt_correction_T_max 0.7456
_exptl_absorpt_correction_T_min 0.4582
_exptl_absorpt_correction_type multi-scan
_exptl_absorpt_process_details 'Sadabs, (Sheldrick 2001)'
_exptl_crystal_colour RED
_exptl_crystal_density_diffrn 3.114
_exptl_crystal_density_meas ?
_exptl_crystal_density_method 'not measured'
_exptl_crystal_description THIN_pLATE
_exptl_crystal_F_000 1320
_exptl_crystal_size_max 0.26
_exptl_crystal_size_mid 0.10
_exptl_crystal_size_min 0.02
_refine_diff_density_max 2.627
_refine_diff_density_min -2.262
_refine_diff_density_rms 0.480
_refine_ls_extinction_method none
_refine_ls_goodness_of_fit_ref 1.208
_refine_ls_hydrogen_treatment mixed
_refine_ls_matrix_type full
_refine_ls_number_parameters 182
_refine_ls_number_reflns 2816
_refine_ls_number_restraints 94
_refine_ls_restrained_S_all 1.189
_refine_ls_R_factor_all 0.0700
_refine_ls_R_factor_gt 0.0554
_refine_ls_shift/su_max 0.000
_refine_ls_shift/su_mean 0.000
_refine_ls_structure_factor_coef Fsqd
_refine_ls_weighting_details 'calc w=1/[\s^2^(Fo^2^)+(0.0807P)^2^+5.3075P] where P=(Fo^2^+2Fc^2^)/3'
_refine_ls_weighting_scheme calc
_refine_ls_wR_factor_gt 0.1410
_refine_ls_wR_factor_ref 0.1641
_reflns_number_gt 2348
_reflns_number_total 2816
_reflns_threshold_expression >2sigma(I)
_cod_data_source_file om201268m_si_001.cif
_cod_data_source_block '[AuI3(Indy)](5)'
_cod_depositor_comments
;
The following automatic conversions were performed:

'_symmetry_cell_setting' value 'Monoclinic' changed to 'monoclinic'
according to /home/saulius/struct/CIF-dictionaries/cif_core.dic
dictionary named 'cif_core.dic' version 2.4.1 from
2010-06-29.

'_exptl_absorpt_correction_type' value 'Multi-scan'
changed to 'multi-scan' according to
/home/saulius/struct/CIF-dictionaries/cif_core.dic dictionary named
'cif_core.dic' version 2.4.1 from 2010-06-29.

Automatic conversion script
Id: cif_fix_values 1715 2011-07-08 13:25:40Z adriana 

The following automatic conversions were performed:

'_exptl_crystal_density_meas' value 'Not Measured' was changed to '?'
- the value is perceived as not measured.

Automatic conversion script
Id: cif_fix_values 3008 2015-01-20 13:52:24Z robertas 
;
_cod_original_sg_symbol_H-M P2(1)/c
_cod_database_code 4068234

loop_
_symmetry_equiv_pos_as_xyz
'x, y, z'
'-x, y+1/2, -z+1/2'
'-x, -y, -z'
'x, -y-1/2, z-1/2'

loop_
_atom_site_label
_atom_site_type_symbol
_atom_site_fract_x
_atom_site_fract_y
_atom_site_fract_z
_atom_site_U_iso_or_equiv
_atom_site_adp_type
_atom_site_occupancy
_atom_site_symmetry_multiplicity
_atom_site_calc_flag
_atom_site_refinement_flags
_atom_site_disorder_assembly
_atom_site_disorder_group
Au1 Au 0.29719(8) 0.99403(5) 0.23088(3) 0.0305(2) Uani 1 1 d . . .
I1 I 0.00910(15) 1.12945(14) 0.21020(5) 0.0587(4) Uani 1 1 d . . .
I2 I 0.32324(17) 0.99843(10) 0.36205(5) 0.0454(3) Uani 1 1 d . . .
I3 I 0.59896(15) 0.88183(12) 0.23997(5) 0.0535(4) Uani 1 1 d . . .
N1 N 0.2227(17) 0.8575(11) 0.1012(6) 0.035(3) Uani 1 1 d D . .
N2 N 0.2191(19) 0.8645(11) 0.0325(6) 0.044(3) Uani 1 1 d . A .
C1 C 0.2710(19) 0.9735(13) 0.1312(7) 0.028(3) Uani 1 1 d . A .
C2 C 0.2960(19) 1.0597(13) 0.0798(6) 0.029(3) Uani 1 1 d . . .
C3 C 0.350(2) 1.1906(14) 0.0772(8) 0.039(4) Uani 1 1 d . A .
H3 H 0.3784 1.2390 0.1172 0.046 Uiso 1 1 calc R . .
C4 C 0.3611(19) 1.2466(14) 0.0192(7) 0.034(3) Uani 1 1 d . . .
H4 H 0.3911 1.3357 0.0176 0.041 Uiso 1 1 calc R A .
C5 C 0.3274(19) 1.1709(14) -0.0406(7) 0.037(3) Uani 1 1 d . A .
H5 H 0.3463 1.2094 -0.0808 0.044 Uiso 1 1 calc R . .
C6 C 0.270(2) 1.0470(16) -0.0423(7) 0.039(4) Uani 1 1 d . . .
H6 H 0.2335 1.0027 -0.0831 0.047 Uiso 1 1 calc R A .
C7 C 0.266(2) 0.9872(13) 0.0189(7) 0.033(3) Uani 1 1 d . A .
C8 C 0.165(2) 0.7605(12) -0.0133(7) 0.044(3) Uani 1 1 d DU . .
H8A H 0.2385 0.7603 -0.0476 0.052 Uiso 0.79(4) 1 calc PR A 1
H8B H 0.0466 0.7779 -0.0361 0.052 Uiso 0.79(4) 1 calc PR A 1
H8C H 0.2365 0.7606 -0.0483 0.052 Uiso 0.21(4) 1 d PR A 2
H8D H 0.0448 0.7734 -0.0352 0.052 Uiso 0.21(4) 1 d PR A 2
C9 C 0.172(4) 0.6235(13) 0.0188(8) 0.048(4) Uani 0.79(4) 1 d PDU A 1
H9A H 0.0943 0.5643 -0.0108 0.058 Uiso 0.79(4) 1 calc PR A 1
H9B H 0.2891 0.5885 0.0238 0.058 Uiso 0.79(4) 1 calc PR A 1
C10 C 0.117(3) 0.629(2) 0.0879(8) 0.048(4) Uani 0.79(4) 1 d PDU A 1
H10A H 0.1357 0.5421 0.1090 0.057 Uiso 0.79(4) 1 calc PR A 1
H10B H -0.0064 0.6481 0.0816 0.057 Uiso 0.79(4) 1 calc PR A 1
C11 C 0.216(4) 0.7317(15) 0.1355(8) 0.046(4) Uani 0.79(4) 1 d PDU A 1
H11A H 0.1596 0.7434 0.1743 0.055 Uiso 0.79(4) 1 calc PR A 1
H11B H 0.3341 0.7005 0.1518 0.055 Uiso 0.79(4) 1 calc PR A 1
C9A C 0.248(8) 0.640(5) 0.026(2) 0.047(4) Uani 0.21(4) 1 d PDU A 2
H9A1 H 0.2255 0.5620 -0.0033 0.057 Uiso 0.21(4) 1 calc PR A 2
H9A2 H 0.3728 0.6522 0.0369 0.057 Uiso 0.21(4) 1 calc PR A 2
C10A C 0.176(12) 0.617(4) 0.0903(19) 0.047(4) Uani 0.21(4) 1 d PDU A 2
H10C H 0.2624 0.5709 0.1230 0.056 Uiso 0.21(4) 1 calc PR A 2
H10D H 0.0734 0.5601 0.0803 0.056 Uiso 0.21(4) 1 calc PR A 2
C11A C 0.126(11) 0.746(4) 0.121(4) 0.046(5) Uani 0.21(4) 1 d PDU A 2
H11C H 0.0023 0.7617 0.1067 0.056 Uiso 0.21(4) 1 calc PR A 2
H11D H 0.1493 0.7385 0.1702 0.056 Uiso 0.21(4) 1 calc PR A 2

loop_
_atom_site_aniso_label
_atom_site_aniso_U_11
_atom_site_aniso_U_22
_atom_site_aniso_U_33
_atom_site_aniso_U_23
_atom_site_aniso_U_13
_atom_site_aniso_U_12
Au1 0.0444(4) 0.0318(4) 0.0169(3) -0.0034(2) 0.0100(3) -0.0065(2)
I1 0.0424(7) 0.1016(10) 0.0321(6) -0.0181(6) 0.0069(5) 0.0101(6)
I2 0.0702(8) 0.0482(7) 0.0196(6) -0.0019(4) 0.0129(5) -0.0006(5)
I3 0.0608(8) 0.0719(8) 0.0293(6) 0.0030(5) 0.0119(5) 0.0194(6)
N1 0.057(8) 0.029(6) 0.021(6) 0.002(5) 0.012(6) -0.006(6)
N2 0.085(11) 0.030(7) 0.014(6) -0.005(5) 0.007(6) -0.019(7)
C1 0.041(9) 0.033(7) 0.013(7) -0.006(6) 0.015(6) -0.011(6)
C2 0.048(9) 0.024(7) 0.013(6) -0.006(6) -0.002(6) 0.012(6)
C3 0.042(9) 0.031(8) 0.044(9) -0.016(7) 0.011(7) -0.002(7)
C4 0.039(9) 0.031(8) 0.035(8) 0.011(7) 0.012(7) -0.005(6)
C5 0.044(9) 0.041(8) 0.025(8) 0.003(7) 0.006(7) -0.003(7)
C6 0.046(10) 0.051(9) 0.020(7) -0.014(7) 0.005(7) -0.008(8)
C7 0.048(10) 0.037(8) 0.014(7) -0.001(6) 0.000(6) -0.004(7)
C8 0.060(9) 0.036(6) 0.034(6) -0.012(5) 0.008(6) -0.018(6)
C9 0.067(9) 0.038(6) 0.040(6) -0.008(5) 0.009(6) -0.026(6)
C10 0.068(10) 0.033(6) 0.041(6) -0.003(5) 0.008(6) -0.018(7)
C11 0.065(10) 0.035(7) 0.038(7) -0.002(6) 0.010(7) -0.020(7)
C9A 0.066(10) 0.037(7) 0.039(7) -0.009(7) 0.007(7) -0.022(8)
C10A 0.066(10) 0.035(6) 0.040(7) -0.006(6) 0.009(7) -0.021(7)
C11A 0.067(11) 0.033(7) 0.039(8) -0.004(7) 0.009(8) -0.019(8)

loop_
_atom_type_symbol
_atom_type_description
_atom_type_scat_dispersion_real
_atom_type_scat_dispersion_imag
_atom_type_scat_source
C C 0.0033 0.0016 'International Tables Vol C Tables 4.2.6.8 and 6.1.1.4'
H H 0.0000 0.0000 'International Tables Vol C Tables 4.2.6.8 and 6.1.1.4'
N N 0.0061 0.0033 'International Tables Vol C Tables 4.2.6.8 and 6.1.1.4'
I I -0.4742 1.8119 'International Tables Vol C Tables 4.2.6.8 and 6.1.1.4'
Au Au -2.0133 8.8022 'International Tables Vol C Tables 4.2.6.8 and 6.1.1.4'

loop_
_geom_angle_atom_site_label_1
_geom_angle_atom_site_label_2
_geom_angle_atom_site_label_3
_geom_angle
C1 Au1 I3 87.2(4)
C1 Au1 I1 88.0(4)
I3 Au1 I1 172.05(4)
C1 Au1 I2 174.8(4)
I3 Au1 I2 91.87(4)
I1 Au1 I2 93.40(4)
C1 N1 N2 111.1(10)
C1 N1 C11 125.7(12)
N2 N1 C11 121.6(11)
C1 N1 C11A 132(2)
N2 N1 C11A 114(3)
C11 N1 C11A 29(4)
C7 N2 N1 107.2(11)
C7 N2 C8 128.3(12)
N1 N2 C8 124.4(11)
N1 C1 C2 106.2(11)
N1 C1 Au1 121.0(9)
C2 C1 Au1 132.8(10)
C1 C2 C3 135.0(13)
C1 C2 C7 107.2(12)
C3 C2 C7 117.7(13)
C4 C3 C2 120.8(14)
C3 C4 C5 119.3(13)
C6 C5 C4 123.0(14)
C5 C6 C7 116.9(13)
N2 C7 C6 130.0(13)
N2 C7 C2 108.3(12)
C6 C7 C2 121.4(13)
N2 C8 C9 114.8(13)
N2 C8 C9A 102(3)
C9 C8 C9A 23(3)
C10 C9 C8 111.1(14)
C9 C10 C11 113.6(13)
N1 C11 C10 111.0(15)
C10A C9A C8 111.8(5)
C9A C10A C11A 111.9(5)
N1 C11A C10A 112(3)

loop_
_geom_bond_atom_site_label_1
_geom_bond_atom_site_label_2
_geom_bond_distance
Au1 C1 2.002(13)
Au1 I3 2.6146(13)
Au1 I1 2.6246(13)
Au1 I2 2.6267(11)
N1 C1 1.352(17)
N1 N2 1.388(15)
N1 C11 1.464(19)
N1 C11A 1.465(19)
N2 C7 1.346(17)
N2 C8 1.422(17)
C1 C2 1.403(19)
C2 C3 1.40(2)
C2 C7 1.421(18)
C3 C4 1.32(2)
C4 C5 1.42(2)
C5 C6 1.34(2)
C6 C7 1.39(2)
C8 C9 1.538(5)
C8 C9A 1.540(5)
C9 C10 1.536(5)
C10 C11 1.539(5)
C9A C10A 1.539(5)
C10A C11A 1.540(5)
